data_4504886
loop_
_publ_author_name
'Zhang, Zheng-Hua'
'Shen, Zhong-Liang'
'Okamura, Taka-aki'
'Zhu, Hui-Fang'
'Sun, Wei-Yin'
'Ueyama, Norikazu'

_publ_section_title
;
 Syntheses and Structures of Two Series of Coordination Frameworks Based
 on the Assembly of 1,3,5-Benzenetriacetic Acid with Lanthanide Metal
 Salts
;
_journal_issue 3
_journal_name_full 'Crystal Growth &amp; Design'
_journal_page_first 1191
_journal_paper_doi 10.1021/cg049600q
_journal_volume 5
_journal_year 2005
_chemical_formula_moiety 'C12 H21 Ce O12 '
_chemical_formula_sum 'C12 H21 Ce O12'
_chemical_formula_weight 497.41
_chemical_name_systematic
; 
[Ce(bta)(H2O)2]-4(H2O)
;
_space_group_IT_number 2
_symmetry_cell_setting triclinic
_symmetry_Int_Tables_number 2
_symmetry_space_group_name_Hall '-P 1'
_symmetry_space_group_name_H-M 'P -1'
_atom_sites_solution_hydrogens geom
_atom_sites_solution_primary direct
_atom_sites_solution_secondary difmap
_audit_creation_method SHELXL-97
_cell_angle_alpha 64.170(18)
_cell_angle_beta 79.98(2)
_cell_angle_gamma 73.431(19)
_cell_formula_units_Z 2
_cell_length_a 8.582(5)
_cell_length_b 10.956(6)
_cell_length_c 11.217(7)
_cell_measurement_reflns_used 5562
_cell_measurement_temperature 200
_cell_measurement_theta_max 27.4
_cell_measurement_theta_min 3.1
_cell_volume 908.4(9)
_computing_structure_refinement 'SHELXL-97 (Sheldrick, 1997)'
_computing_structure_solution 'SHELXS-97 (Sheldrick, 1997)'
_diffrn_ambient_temperature 200
_diffrn_measured_fraction_theta_full 0.992
_diffrn_measured_fraction_theta_max 0.992
_diffrn_measurement_device_type 'Rigaku RAXIS-RAPID Imaging Plate'
_diffrn_measurement_method \w
_diffrn_radiation_monochromator graphite
_diffrn_radiation_source 'fine-focus sealed tube'
_diffrn_radiation_type MoK\a
_diffrn_radiation_wavelength 0.71075
_diffrn_reflns_av_R_equivalents 0.0972
_diffrn_reflns_av_sigmaI/netI 0.2254
_diffrn_reflns_limit_h_max 11
_diffrn_reflns_limit_h_min -9
_diffrn_reflns_limit_k_max 14
_diffrn_reflns_limit_k_min -14
_diffrn_reflns_limit_l_max 14
_diffrn_reflns_limit_l_min -14
_diffrn_reflns_number 9101
_diffrn_reflns_theta_full 27.43
_diffrn_reflns_theta_max 27.43
_diffrn_reflns_theta_min 3.11
_exptl_absorpt_coefficient_mu 2.563
_exptl_absorpt_correction_type none
_exptl_crystal_colour colorless
_exptl_crystal_density_diffrn 1.819
_exptl_crystal_density_method 'not measured'
_exptl_crystal_description block
_exptl_crystal_F_000 494
_exptl_crystal_size_max 0.200
_exptl_crystal_size_mid 0.070
_exptl_crystal_size_min 0.050
_refine_diff_density_max 4.981
_refine_diff_density_min -1.324
_refine_diff_density_rms 0.302
_refine_ls_extinction_method none
_refine_ls_goodness_of_fit_ref 1.000
_refine_ls_hydrogen_treatment mixed
_refine_ls_matrix_type full
_refine_ls_number_parameters 226
_refine_ls_number_reflns 4117
_refine_ls_number_restraints 24
_refine_ls_restrained_S_all 1.014
_refine_ls_R_factor_all 0.1205
_refine_ls_R_factor_gt 0.0763
_refine_ls_shift/su_max 0.000
_refine_ls_shift/su_mean 0.000
_refine_ls_structure_factor_coef Fsqd
_refine_ls_weighting_details 'calc w=1/[\s^2^(Fo^2^)+(0.0650P)^2^+0.0000P] where P=(Fo^2^+2Fc^2^)/3'
_refine_ls_weighting_scheme calc
_refine_ls_wR_factor_gt 0.1716
_refine_ls_wR_factor_ref 0.1797
_reflns_number_gt 2113
_reflns_number_total 4117
_reflns_threshold_expression I>2\s(I)
_cod_data_source_file cg049600qsi20041127_080139.cif
_cod_data_source_block 1b
_cod_original_cell_volume 908.4(10)
_cod_database_code 4504886

loop_
_symmetry_equiv_pos_as_xyz
'x, y, z'
'-x, -y, -z'

loop_
_atom_site_label
_atom_site_type_symbol
_atom_site_fract_x
_atom_site_fract_y
_atom_site_fract_z
_atom_site_U_iso_or_equiv
_atom_site_adp_type
_atom_site_occupancy
_atom_site_symmetry_multiplicity
_atom_site_calc_flag
_atom_site_refinement_flags
Ce1 Ce 0.25200(12) 0.49734(10) 0.99676(11) 0.0172(2) Uani 1 1 d .
O1 O 0.2459(11) 0.5525(9) 0.7506(9) 0.029(2) Uani 1 1 d U
O2 O 0.0081(9) 0.5431(9) 0.8694(8) 0.0175(18) Uani 1 1 d U
O3 O 0.2216(14) 0.7435(10) 0.8841(12) 0.054(3) Uani 1 1 d .
O4 O 0.1934(17) 0.9606(11) 0.8539(15) 0.083(5) Uani 1 1 d .
O5 O 0.2174(10) 0.5844(10) 1.1775(9) 0.029(2) Uani 1 1 d U
O6 O 0.4712(10) 0.5568(9) 1.0923(8) 0.0215(19) Uani 1 1 d U
O7 O 0.3840(12) 0.2833(9) 1.1961(10) 0.041(3) Uani 1 1 d .
O8 O 0.2472(11) 0.2729(8) 0.9851(9) 0.029(2) Uani 1 1 d .
O9 O 0.0951(12) 0.2377(11) 0.8157(12) 0.045(3) Uani 1 1 d .
O10 O 0.4855(15) 0.9472(12) 0.8982(15) 0.080(4) Uani 1 1 d .
O11 O 0.5210(17) 0.2875(18) 0.3946(14) 0.096(5) Uani 1 1 d .
O12 O 0.378(3) 0.199(2) 0.621(3) 0.228(14) Uani 1 1 d .
C1 C 0.0663(14) 0.7085(13) 0.4982(12) 0.021(3) Uani 1 1 d .
C2 C -0.0014(16) 0.8500(14) 0.4414(14) 0.030(3) Uani 1 1 d .
H2 H -0.0930 0.8909 0.4841 0.036 Uiso 1 1 calc R
C3 C 0.0670(17) 0.9340(15) 0.3184(15) 0.032(3) Uani 1 1 d .
C4 C 0.1953(16) 0.8750(13) 0.2570(14) 0.029(3) Uani 1 1 d .
H4 H 0.2367 0.9315 0.1726 0.034 Uiso 1 1 calc R
C5 C 0.2689(14) 0.7316(13) 0.3155(14) 0.024(3) Uani 1 1 d .
C6 C 0.2010(15) 0.6492(13) 0.4378(13) 0.023(3) Uani 1 1 d .
H6 H 0.2483 0.5519 0.4790 0.028 Uiso 1 1 calc R
C11 C -0.0062(17) 0.6193(15) 0.6316(13) 0.033(3) Uani 1 1 d .
H11A H -0.1179 0.6718 0.6444 0.039 Uiso 1 1 calc R
H11B H -0.0159 0.5340 0.6261 0.039 Uiso 1 1 calc R
C12 C 0.0836(16) 0.5746(12) 0.7540(13) 0.022(3) Uani 1 1 d .
C31 C -0.0159(19) 1.0918(13) 0.2543(15) 0.039(4) Uani 1 1 d .
H31A H -0.0582 1.1251 0.3255 0.047 Uiso 1 1 calc R
H31B H 0.0669 1.1433 0.1988 0.047 Uiso 1 1 calc R
C32 C 0.158(2) 0.8743(18) 0.8323(17) 0.050(5) Uani 1 1 d .
C51 C 0.4096(15) 0.6639(14) 0.2495(14) 0.028(3) Uani 1 1 d .
H51A H 0.4822 0.5888 0.3181 0.034 Uiso 1 1 calc R
H51B H 0.4723 0.7338 0.1909 0.034 Uiso 1 1 calc R
C52 C 0.3598(16) 0.6021(13) 1.1674(14) 0.027(3) Uani 1 1 d .

loop_
_atom_site_aniso_label
_atom_site_aniso_U_11
_atom_site_aniso_U_22
_atom_site_aniso_U_33
_atom_site_aniso_U_23
_atom_site_aniso_U_13
_atom_site_aniso_U_12
Ce1 0.0120(3) 0.0218(3) 0.0171(4) -0.0089(3) 0.0024(2) -0.0036(2)
O1 0.034(4) 0.050(4) 0.022(4) -0.021(3) 0.014(3) -0.037(3)
O2 0.019(4) 0.029(4) 0.007(3) -0.008(3) 0.006(3) -0.012(3)
O3 0.068(8) 0.017(5) 0.072(9) -0.008(6) -0.043(7) 0.005(5)
O4 0.114(12) 0.027(6) 0.124(13) -0.029(8) -0.074(10) -0.004(7)
O5 0.017(4) 0.051(4) 0.026(4) -0.031(3) 0.003(3) 0.004(3)
O6 0.018(4) 0.037(4) 0.012(4) -0.013(3) -0.002(3) -0.004(3)
O7 0.052(7) 0.027(5) 0.027(6) -0.001(5) -0.004(5) -0.002(5)
O8 0.033(6) 0.020(5) 0.030(6) -0.010(4) 0.000(4) -0.007(4)
O9 0.036(6) 0.052(7) 0.062(8) -0.039(7) 0.000(6) -0.007(5)
O10 0.053(8) 0.046(8) 0.121(14) -0.025(8) -0.011(8) 0.005(6)
O11 0.068(10) 0.166(16) 0.060(11) -0.024(11) 0.001(8) -0.078(11)
O12 0.28(3) 0.15(2) 0.28(3) -0.05(2) -0.17(3) -0.06(2)
C1 0.011(6) 0.037(8) 0.011(7) -0.005(6) 0.003(5) -0.010(5)
C2 0.024(8) 0.040(8) 0.032(9) -0.025(7) -0.001(6) -0.001(6)
C3 0.038(9) 0.036(8) 0.032(9) -0.022(7) 0.005(7) -0.014(7)
C4 0.036(8) 0.026(7) 0.029(9) -0.011(7) 0.001(7) -0.016(6)
C5 0.013(7) 0.032(7) 0.035(9) -0.022(7) 0.001(6) -0.005(5)
C6 0.027(8) 0.025(7) 0.020(8) -0.012(6) -0.011(6) 0.002(6)
C11 0.027(8) 0.050(9) 0.021(8) -0.011(7) -0.007(7) -0.010(7)
C12 0.033(8) 0.016(6) 0.020(7) -0.012(6) 0.002(6) -0.006(5)
C31 0.051(10) 0.020(7) 0.036(10) -0.002(7) -0.009(8) -0.005(7)
C32 0.065(12) 0.048(11) 0.039(11) -0.022(9) -0.024(9) 0.003(9)
C51 0.027(8) 0.041(8) 0.037(9) -0.032(8) 0.006(7) -0.016(6)
C52 0.021(8) 0.030(7) 0.030(9) -0.017(7) 0.012(6) -0.008(6)

loop_
_atom_type_symbol
_atom_type_description
_atom_type_scat_dispersion_real
_atom_type_scat_dispersion_imag
_atom_type_scat_source
Ce Ce -0.2486 2.6331 'International Tables Vol C Tables 4.2.6.8 and 6.1.1.4'
O O 0.0106 0.0060 'International Tables Vol C Tables 4.2.6.8 and 6.1.1.4'
C C 0.0033 0.0016 'International Tables Vol C Tables 4.2.6.8 and 6.1.1.4'
H H 0.0000 0.0000 'International Tables Vol C Tables 4.2.6.8 and 6.1.1.4'

loop_
_geom_angle_atom_site_label_1
_geom_angle_atom_site_label_2
_geom_angle_atom_site_label_3
_geom_angle
_geom_angle_site_symmetry_1
_geom_angle_site_symmetry_3
O3 Ce1 O6 94.1(4) . 2_667
O3 Ce1 O2 107.2(4) . 2_567
O6 Ce1 O2 158.7(3) 2_667 2_567
O3 Ce1 O8 147.5(4) . .
O6 Ce1 O8 81.7(3) 2_667 .
O2 Ce1 O8 80.8(3) 2_567 .
O3 Ce1 O5 74.5(4) . .
O6 Ce1 O5 115.5(3) 2_667 .
O2 Ce1 O5 70.8(3) 2_567 .
O8 Ce1 O5 136.3(3) . .
O3 Ce1 O2 84.1(3) . .
O6 Ce1 O2 121.5(2) 2_667 .
O2 Ce1 O2 63.3(3) 2_567 .
O8 Ce1 O2 71.4(3) . .
O5 Ce1 O2 120.0(3) . .
O3 Ce1 O1 74.7(3) . .
O6 Ce1 O1 71.1(3) 2_667 .
O2 Ce1 O1 114.8(3) 2_567 .
O8 Ce1 O1 73.4(3) . .
O5 Ce1 O1 148.9(3) . .
O2 Ce1 O1 51.9(3) . .
O3 Ce1 O7 142.2(3) . .
O6 Ce1 O7 78.5(3) 2_667 .
O2 Ce1 O7 83.9(3) 2_567 .
O8 Ce1 O7 68.7(3) . .
O5 Ce1 O7 75.7(3) . .
O2 Ce1 O7 131.5(3) . .
O1 Ce1 O7 134.1(3) . .
O3 Ce1 O6 74.1(3) . .
O6 Ce1 O6 65.4(3) 2_667 .
O2 Ce1 O6 119.0(2) 2_567 .
O8 Ce1 O6 130.4(3) . .
O5 Ce1 O6 50.3(3) . .
O2 Ce1 O6 157.7(2) . .
O1 Ce1 O6 123.4(3) . .
O7 Ce1 O6 69.2(3) . .
O3 Ce1 C12 76.1(3) . .
O6 Ce1 C12 97.4(3) 2_667 .
O2 Ce1 C12 88.7(3) 2_567 .
O8 Ce1 C12 72.6(3) . .
O5 Ce1 C12 136.8(3) . .
O2 Ce1 C12 25.4(3) . .
O1 Ce1 C12 26.6(3) . .
O7 Ce1 C12 141.2(3) . .
O6 Ce1 C12 144.1(3) . .
O3 Ce1 C52 70.5(4) . .
O6 Ce1 C52 91.1(3) 2_667 .
O2 Ce1 C52 95.1(3) 2_567 .
O8 Ce1 C52 141.4(3) . .
O5 Ce1 C52 24.8(3) . .
O2 Ce1 C52 140.3(3) . .
O1 Ce1 C52 139.5(3) . .
O7 Ce1 C52 72.7(3) . .
O6 Ce1 C52 25.7(3) . .
C12 Ce1 C52 146.0(3) . .
C12 O1 Ce1 94.3(7) . .
C12 O2 Ce1 146.8(8) . 2_567
C12 O2 Ce1 96.4(7) . .
Ce1 O2 Ce1 116.7(3) 2_567 .
C32 O3 Ce1 161.7(12) . .
C52 O5 Ce1 98.4(7) . .
C52 O6 Ce1 154.0(8) . 2_667
C52 O6 Ce1 91.4(7) . .
Ce1 O6 Ce1 114.6(3) 2_667 .
C6 C1 C2 120.5(12) . .
C6 C1 C11 120.4(12) . .
C2 C1 C11 119.0(11) . .
C1 C2 C3 119.3(12) . .
C1 C2 H2 120.3 . .
C3 C2 H2 120.3 . .
C4 C3 C2 120.1(13) . .
C4 C3 C31 121.7(14) . .
C2 C3 C31 118.1(12) . .
C3 C4 C5 121.3(13) . .
C3 C4 H4 119.4 . .
C5 C4 H4 119.4 . .
C4 C5 C6 118.3(11) . .
C4 C5 C51 122.3(13) . .
C6 C5 C51 119.4(12) . .
C1 C6 C5 120.5(12) . .
C1 C6 H6 119.8 . .
C5 C6 H6 119.8 . .
C12 C11 C1 117.7(11) . .
C12 C11 H11A 107.9 . .
C1 C11 H11A 107.9 . .
C12 C11 H11B 107.9 . .
C1 C11 H11B 107.9 . .
H11A C11 H11B 107.2 . .
O2 C12 O1 116.5(11) . .
O2 C12 C11 120.8(12) . .
O1 C12 C11 122.3(11) . .
O2 C12 Ce1 58.1(6) . .
O1 C12 Ce1 59.0(6) . .
C11 C12 Ce1 177.5(9) . .
C32 C31 C3 113.4(12) 2_576 .
C32 C31 H31A 108.9 2_576 .
C3 C31 H31A 108.9 . .
C32 C31 H31B 108.9 2_576 .
C3 C31 H31B 108.9 . .
H31A C31 H31B 107.7 . .
O4 C32 O3 125.1(16) . .
O4 C32 C31 123.2(15) . 2_576
O3 C32 C31 111.5(13) . 2_576
C5 C51 C52 113.3(10) . 1_554
C5 C51 H51A 108.9 . .
C52 C51 H51A 108.9 1_554 .
C5 C51 H51B 108.9 . .
C52 C51 H51B 108.9 1_554 .
H51A C51 H51B 107.7 . .
O5 C52 O6 119.1(11) . .
O5 C52 C51 122.5(11) . 1_556
O6 C52 C51 118.2(11) . 1_556
O5 C52 Ce1 56.8(6) . .
O6 C52 Ce1 62.9(6) . .
C51 C52 Ce1 176.7(10) 1_556 .

loop_
_geom_bond_atom_site_label_1
_geom_bond_atom_site_label_2
_geom_bond_distance
_geom_bond_site_symmetry_2
Ce1 O3 2.383(10) .
Ce1 O6 2.425(8) 2_667
Ce1 O2 2.501(8) 2_567
Ce1 O8 2.531(8) .
Ce1 O5 2.534(8) .
Ce1 O2 2.548(8) .
Ce1 O1 2.563(9) .
Ce1 O7 2.565(10) .
Ce1 O6 2.669(8) .
Ce1 C12 2.981(13) .
Ce1 C52 2.996(13) .
O1 C12 1.341(14) .
O2 C12 1.289(14) .
O2 Ce1 2.501(8) 2_567
O3 C32 1.277(18) .
O4 C32 1.200(18) .
O5 C52 1.270(15) .
O6 C52 1.298(14) .
O6 Ce1 2.425(8) 2_667
C1 C6 1.379(16) .
C1 C2 1.380(18) .
C1 C11 1.526(18) .
C2 C3 1.420(19) .
C2 H2 0.9500 .
C3 C4 1.350(18) .
C3 C31 1.550(19) .
C4 C5 1.406(18) .
C4 H4 0.9500 .
C5 C6 1.407(18) .
C5 C51 1.487(16) .
C6 H6 0.9500 .
C11 C12 1.512(18) .
C11 H11A 0.9900 .
C11 H11B 0.9900 .
C31 C32 1.55(2) 2_576
C31 H31A 0.9900 .
C31 H31B 0.9900 .
C32 C31 1.55(2) 2_576
C51 C52 1.528(17) 1_554
C51 H51A 0.9900 .
C51 H51B 0.9900 .
C52 C51 1.528(17) 1_556

loop_
_geom_torsion_atom_site_label_1
_geom_torsion_atom_site_label_2
_geom_torsion_atom_site_label_3
_geom_torsion_atom_site_label_4
_geom_torsion
_geom_torsion_site_symmetry_1
_geom_torsion_site_symmetry_4
O3 Ce1 O1 C12 -89.4(7) . .
O6 Ce1 O1 C12 170.7(7) 2_667 .
O2 Ce1 O1 C12 12.8(7) 2_567 .
O8 Ce1 O1 C12 84.0(6) . .
O5 Ce1 O1 C12 -80.9(8) . .
O2 Ce1 O1 C12 5.0(6) . .
O7 Ce1 O1 C12 119.3(7) . .
O6 Ce1 O1 C12 -148.1(6) . .
C52 Ce1 O1 C12 -121.0(7) . .
O3 Ce1 O2 C12 70.0(7) . .
O6 Ce1 O2 C12 -21.2(8) 2_667 .
O2 Ce1 O2 C12 -177.4(8) 2_567 .
O8 Ce1 O2 C12 -88.5(7) . .
O5 Ce1 O2 C12 138.2(6) . .
O1 Ce1 O2 C12 -5.2(6) . .
O7 Ce1 O2 C12 -124.4(7) . .
O6 Ce1 O2 C12 80.8(9) . .
C52 Ce1 O2 C12 119.3(7) . .
O3 Ce1 O2 Ce1 -112.6(4) . 2_567
O6 Ce1 O2 Ce1 156.2(3) 2_667 2_567
O2 Ce1 O2 Ce1 0.0 2_567 2_567
O8 Ce1 O2 Ce1 88.9(4) . 2_567
O5 Ce1 O2 Ce1 -44.4(5) . 2_567
O1 Ce1 O2 Ce1 172.1(5) . 2_567
O7 Ce1 O2 Ce1 53.0(5) . 2_567
O6 Ce1 O2 Ce1 -101.8(7) . 2_567
C12 Ce1 O2 Ce1 177.4(8) . 2_567
C52 Ce1 O2 Ce1 -63.3(6) . 2_567
O6 Ce1 O3 C32 162(3) 2_667 .
O2 Ce1 O3 C32 -19(3) 2_567 .
O8 Ce1 O3 C32 81(4) . .
O5 Ce1 O3 C32 -83(3) . .
O2 Ce1 O3 C32 40(3) . .
O1 Ce1 O3 C32 92(3) . .
O7 Ce1 O3 C32 -122(3) . .
O6 Ce1 O3 C32 -135(3) . .
C12 Ce1 O3 C32 65(3) . .
C52 Ce1 O3 C32 -109(3) . .
O3 Ce1 O5 C52 -77.0(9) . .
O6 Ce1 O5 C52 10.1(9) 2_667 .
O2 Ce1 O5 C52 168.1(9) 2_567 .
O8 Ce1 O5 C52 115.6(9) . .
O2 Ce1 O5 C52 -150.5(8) . .
O1 Ce1 O5 C52 -85.5(9) . .
O7 Ce1 O5 C52 79.6(8) . .
O6 Ce1 O5 C52 5.0(8) . .
C12 Ce1 O5 C52 -125.8(8) . .
O3 Ce1 O6 C52 78.0(8) . .
O6 Ce1 O6 C52 -179.8(9) 2_667 .
O2 Ce1 O6 C52 -23.2(8) 2_567 .
O8 Ce1 O6 C52 -126.6(7) . .
O5 Ce1 O6 C52 -4.8(7) . .
O2 Ce1 O6 C52 66.8(10) . .
O1 Ce1 O6 C52 136.9(7) . .
O7 Ce1 O6 C52 -93.2(8) . .
C12 Ce1 O6 C52 113.0(8) . .
O3 Ce1 O6 Ce1 -102.2(5) . 2_667
O6 Ce1 O6 Ce1 0.000(1) 2_667 2_667
O2 Ce1 O6 Ce1 156.6(3) 2_567 2_667
O8 Ce1 O6 Ce1 53.2(5) . 2_667
O5 Ce1 O6 Ce1 174.9(6) . 2_667
O2 Ce1 O6 Ce1 -113.4(6) . 2_667
O1 Ce1 O6 Ce1 -43.3(5) . 2_667
O7 Ce1 O6 Ce1 86.5(4) . 2_667
C12 Ce1 O6 Ce1 -67.2(6) . 2_667
C52 Ce1 O6 Ce1 179.8(10) . 2_667
C6 C1 C2 C3 1.2(19) . .
C11 C1 C2 C3 179.0(11) . .
C1 C2 C3 C4 1(2) . .
C1 C2 C3 C31 177.7(12) . .
C2 C3 C4 C5 -3(2) . .
C31 C3 C4 C5 -179.5(12) . .
C3 C4 C5 C6 2.7(19) . .
C3 C4 C5 C51 179.6(12) . .
C2 C1 C6 C5 -1.6(18) . .
C11 C1 C6 C5 -179.3(11) . .
C4 C5 C6 C1 -0.3(18) . .
C51 C5 C6 C1 -177.3(11) . .
C6 C1 C11 C12 75.2(16) . .
C2 C1 C11 C12 -102.6(15) . .
Ce1 O2 C12 O1 -166.9(8) 2_567 .
Ce1 O2 C12 O1 8.8(10) . .
Ce1 O2 C12 C11 7(2) 2_567 .
Ce1 O2 C12 C11 -177.4(10) . .
Ce1 O2 C12 Ce1 -175.7(14) 2_567 .
Ce1 O1 C12 O2 -8.8(10) . .
Ce1 O1 C12 C11 177.6(10) . .
C1 C11 C12 O2 155.9(11) . .
C1 C11 C12 O1 -30.7(18) . .
O3 Ce1 C12 O2 -105.7(7) . .
O6 Ce1 C12 O2 161.9(7) 2_667 .
O2 Ce1 C12 O2 2.4(8) 2_567 .
O8 Ce1 C12 O2 83.1(7) . .
O5 Ce1 C12 O2 -57.4(8) . .
O1 Ce1 C12 O2 170.8(11) . .
O7 Ce1 C12 O2 81.0(8) . .
O6 Ce1 C12 O2 -140.4(6) . .
C52 Ce1 C12 O2 -94.9(8) . .
O3 Ce1 C12 O1 83.5(7) . .
O6 Ce1 C12 O1 -8.9(6) 2_667 .
O2 Ce1 C12 O1 -168.4(6) 2_567 .
O8 Ce1 C12 O1 -87.7(6) . .
O5 Ce1 C12 O1 131.8(6) . .
O2 Ce1 C12 O1 -170.8(11) . .
O7 Ce1 C12 O1 -89.8(8) . .
O6 Ce1 C12 O1 48.8(8) . .
C52 Ce1 C12 O1 94.3(8) . .
C4 C3 C31 C32 90.4(18) . 2_576
C2 C3 C31 C32 -86.1(16) . 2_576
Ce1 O3 C32 O4 128(3) . .
Ce1 O3 C32 C31 -47(4) . 2_576
C4 C5 C51 C52 -93.2(15) . 1_554
C6 C5 C51 C52 83.8(16) . 1_554
Ce1 O5 C52 O6 -9.1(14) . .
Ce1 O5 C52 C51 176.2(12) . 1_556
Ce1 O6 C52 O5 -171.0(12) 2_667 .
Ce1 O6 C52 O5 8.5(13) . .
Ce1 O6 C52 C51 4(3) 2_667 1_556
Ce1 O6 C52 C51 -176.5(11) . 1_556
Ce1 O6 C52 Ce1 -180(2) 2_667 .
O3 Ce1 C52 O5 95.2(9) . .
O6 Ce1 C52 O5 -170.9(8) 2_667 .
O2 Ce1 C52 O5 -11.3(8) 2_567 .
O8 Ce1 C52 O5 -92.9(9) . .
O2 Ce1 C52 O5 42.0(10) . .
O1 Ce1 C52 O5 127.5(8) . .
O7 Ce1 C52 O5 -93.3(8) . .
O6 Ce1 C52 O5 -171.1(13) . .
C12 Ce1 C52 O5 84.0(10) . .
O3 Ce1 C52 O6 -93.7(8) . .
O6 Ce1 C52 O6 0.2(9) 2_667 .
O2 Ce1 C52 O6 159.8(7) 2_567 .
O8 Ce1 C52 O6 78.1(9) . .
O5 Ce1 C52 O6 171.1(13) . .
O2 Ce1 C52 O6 -147.0(6) . .
O1 Ce1 C52 O6 -61.4(9) . .
O7 Ce1 C52 O6 77.8(7) . .
C12 Ce1 C52 O6 -104.9(9) . .
